data_9017627
loop_
_publ_author_name
'Kampf, A. R.'
'Sciberras, M. J.'
'Leverett, P.'
'Williams, P. A.'
'Malcherek, T.'
'Schluter, J.'
'Welch, M. D.'
'Dini, M.'
'Donoso, A. A. M.'

_publ_section_title
;
 Paratacamite-(Mg), Cu3(Mg,Cu)Cl2(OH)6; a new substituted basic copper
 chloride mineral from Camerones, Chile
;
_journal_name_full 'Mineralogical Magazine'
_journal_page_first 3113
_journal_page_last 3124
_journal_volume 77
_journal_year 2013
_chemical_compound_source 'Cuya village, Camarones Valley, Arica Province, Chile'
_chemical_formula_sum 'Cl2 Cu3.38 H6 Mg0.6 Mn0.1 Ni0.1 O6'
_chemical_name_mineral Paratacamite-(Mg)
_space_group_IT_number 148
_space_group_name_Hall '-R 3'
_space_group_name_H-M_alt 'R -3 :H'
_symmetry_space_group_name_H-M 'R -3 :H'
_cell_angle_alpha 90
_cell_angle_beta 90
_cell_angle_gamma 120
_cell_length_a 13.689
_cell_length_b 13.689
_cell_length_c 14.025
_cell_formula_units_Z 12
_cell_volume 2276.025
_database_code_amcsd 0020447
_exptl_crystal_density_diffrn 3.622
_cod_data_source_file inputs/fixed/downloads/18/18534.cif
_cod_data_source_block 18534
_cod_original_cell_volume 2276.024
_cod_original_sg_symbol_H-M 'R -3'
_cod_original_formula_sum 'Cu3.38 Mg.6 Mn.1 Ni.1 Cl2 O6 H6'
_cod_database_code 9017627

loop_
_space_group_symop_operation_xyz
x,y,z
2/3+x,1/3+y,1/3+z
1/3+x,2/3+y,2/3+z
y,-x+y,-z
2/3+y,1/3-x+y,1/3-z
1/3+y,2/3-x+y,2/3-z
-x+y,-x,z
2/3-x+y,1/3-x,1/3+z
1/3-x+y,2/3-x,2/3+z
-x,-y,-z
2/3-x,1/3-y,1/3-z
1/3-x,2/3-y,2/3-z
-y,x-y,z
2/3-y,1/3+x-y,1/3+z
1/3-y,2/3+x-y,2/3+z
x-y,x,-z
2/3+x-y,1/3+x,1/3-z
1/3+x-y,2/3+x,2/3-z

loop_
_atom_site_aniso_label
_atom_site_aniso_U_11
_atom_site_aniso_U_22
_atom_site_aniso_U_33
_atom_site_aniso_U_12
_atom_site_aniso_U_13
_atom_site_aniso_U_23
Cu1 0.01210 0.01170 0.01100 0.00605 0.00000 0.00000
Mg1 0.01210 0.01170 0.01100 0.00605 0.00000 0.00000
Mn1 0.01210 0.01170 0.01100 0.00605 0.00000 0.00000
Ni1 0.01210 0.01170 0.01100 0.00605 0.00000 0.00000
Cu2 0.01290 0.01260 0.00960 0.00570 0.00020 0.00040
Mg2 0.01290 0.01260 0.00960 0.00570 0.00020 0.00040
Mn2 0.01290 0.01260 0.00960 0.00570 0.00020 0.00040
Ni2 0.01290 0.01260 0.00960 0.00570 0.00020 0.00040
Cu3 0.01080 0.00980 0.01340 0.00500 -0.00110 -0.00220
Cu4 0.01070 0.01050 0.01390 0.00540 -0.00110 0.00120
Cl1 0.01660 0.01600 0.01500 0.00830 0.00000 0.00000
Cl2 0.01590 0.01610 0.01220 0.00800 0.00010 0.00040
O1 0.00900 0.01000 0.01900 0.00300 -0.00100 -0.00400
O2 0.01200 0.01200 0.01700 0.00600 -0.00200 0.00200
O3 0.01200 0.01100 0.02100 0.00500 0.00400 0.00100
O4 0.01100 0.01300 0.01700 0.00600 -0.00100 -0.00600

loop_
_atom_site_label
_atom_site_fract_x
_atom_site_fract_y
_atom_site_fract_z
_atom_site_occupancy
_atom_site_U_iso_or_equiv
Cu1 0.00000 0.00000 0.50000 0.38000 0.01170
Mg1 0.00000 0.00000 0.50000 0.60000 0.01170
Mn1 0.00000 0.00000 0.50000 0.10000 0.01170
Ni1 0.00000 0.00000 0.50000 0.10000 0.01170
Cu2 0.50000 0.50000 0.50000 0.38000 0.01200
Mg2 0.50000 0.50000 0.50000 0.60000 0.01200
Mn2 0.50000 0.50000 0.50000 0.10000 0.01200
Ni2 0.50000 0.50000 0.50000 0.10000 0.01200
Cu3 0.41620 0.33220 0.33290 1.00000 0.01140
Cu4 0.41510 0.58180 0.33330 1.00000 0.01170
Cl1 0.00000 0.00000 0.19410 1.00000 0.01600
Cl2 0.50060 0.50040 0.19430 1.00000 0.01470
O1 0.56130 0.62460 0.39620 1.00000 0.01400
O2 0.56250 0.43530 0.39580 1.00000 0.01400
O3 0.36990 0.43410 0.39400 1.00000 0.01600
O4 0.06460 0.12700 0.39530 1.00000 0.01400
H1 0.59880 0.69110 0.43060 1.00000 0.02000
H2 0.59420 0.40000 0.42960 1.00000 0.02000
H3 0.29270 0.39700 0.39640 1.00000 0.02300
H4 0.09390 0.18970 0.43400 1.00000 0.02100

loop_
_cod_related_entry_id
_cod_related_entry_database
_cod_related_entry_code
1 AMCSD 0020447
